data_7039898
loop_
_publ_author_name
'Iwatsuki, Satoshi'
'Ichiyama, Atsushi'
'Tanooka, Syogo'
'Toyama, Mari'
'Katagiri, Kosuke'
'Kawahata, Masatoshi'
'Yamaguchi, Kentaro'
'Danjo, Hiroshi'
'Chayama, Kenji'

_publ_section_title
;
 Coordination structure and extraction behavior of a silver ion with
 N-substituted-9-aza-3,6,12,15-tetrathiaheptadecanes: significant effect
 of Ph-C-N framework on the extractability.
;
_journal_issue 31
_journal_name_full 'Dalton transactions (Cambridge, England : 2003)'
_journal_page_first 12548
_journal_page_last 12558
_journal_paper_doi 10.1039/c6dt01535b
_journal_volume 45
_journal_year 2016
_chemical_formula_moiety 'C19 H33 Ag N S4, B F4'
_chemical_formula_sum 'C19 H33 Ag B F4 N S4'
_chemical_formula_weight 598.38
_chemical_name_systematic
;
 ? 
;
_space_group_crystal_system monoclinic
_space_group_IT_number 14
_space_group_name_Hall '-P 2ybc'
_space_group_name_H-M_alt 'P 1 21/c 1'
_symmetry_space_group_name_Hall '-P 2ybc'
_symmetry_space_group_name_H-M 'P 1 21/c 1'
_atom_sites_solution_hydrogens geom
_atom_sites_solution_primary direct
_audit_creation_date 2016-06-23
_audit_creation_method
;
Olex2 1.2
(compiled Feb 16 2016 13:09:46 for OlexSys, GUI svn.r5155)
;
_audit_update_record
;
2016-06-23 deposited with the CCDC.
2016-07-12 downloaded from the CCDC.
;
_cell_angle_alpha 90
_cell_angle_beta 94.566(2)
_cell_angle_gamma 90
_cell_formula_units_Z 4
_cell_length_a 12.9763(18)
_cell_length_b 13.0824(18)
_cell_length_c 15.111(2)
_cell_measurement_reflns_used 3511
_cell_measurement_temperature 200
_cell_measurement_theta_max 24.10
_cell_measurement_theta_min 2.21
_cell_volume 2557.1(6)
_computing_cell_refinement 'Bruker SAINT'
_computing_data_collection 'Bruker APEX2'
_computing_data_reduction 'Bruker SAINT'
_computing_molecular_graphics 'Olex2 (Dolomanov et al., 2009)'
_computing_publication_material 'Olex2 (Dolomanov et al., 2009)'
_computing_structure_refinement 'ShelXL (Sheldrick, 2015)'
_computing_structure_solution 'ShelXT (Sheldrick, 2015)'
_diffrn_ambient_temperature 200
_diffrn_measured_fraction_theta_full 0.997
_diffrn_measured_fraction_theta_max 0.997
_diffrn_measurement_device_type 'Bruker APEX-II CCD'
_diffrn_measurement_method '\f and \w scans'
_diffrn_radiation_monochromator graphite
_diffrn_radiation_type MoK\a
_diffrn_radiation_wavelength 0.71073
_diffrn_reflns_av_R_equivalents 0.0228
_diffrn_reflns_av_unetI/netI 0.0292
_diffrn_reflns_Laue_measured_fraction_full 0.997
_diffrn_reflns_Laue_measured_fraction_max 0.997
_diffrn_reflns_limit_h_max 12
_diffrn_reflns_limit_h_min -15
_diffrn_reflns_limit_k_max 15
_diffrn_reflns_limit_k_min -15
_diffrn_reflns_limit_l_max 17
_diffrn_reflns_limit_l_min -17
_diffrn_reflns_number 11172
_diffrn_reflns_point_group_measured_fraction_full 0.997
_diffrn_reflns_point_group_measured_fraction_max 0.997
_diffrn_reflns_theta_full 24.780
_diffrn_reflns_theta_max 24.780
_diffrn_reflns_theta_min 2.062
_diffrn_standards_number 0
_exptl_absorpt_coefficient_mu 1.151
_exptl_absorpt_correction_T_max 0.8024
_exptl_absorpt_correction_T_min 0.5968
_exptl_absorpt_correction_type empirical
_exptl_crystal_colour yellow
_exptl_crystal_colour_primary yellow
_exptl_crystal_density_diffrn 1.554
_exptl_crystal_density_method 'not measured'
_exptl_crystal_description prism
_exptl_crystal_F_000 1224
_exptl_crystal_size_max 0.5
_exptl_crystal_size_mid 0.4
_exptl_crystal_size_min 0.2
_refine_diff_density_max 0.468
_refine_diff_density_min -0.391
_refine_diff_density_rms 0.059
_refine_ls_extinction_method none
_refine_ls_goodness_of_fit_ref 1.070
_refine_ls_hydrogen_treatment constr
_refine_ls_matrix_type full
_refine_ls_number_parameters 300
_refine_ls_number_reflns 4396
_refine_ls_number_restraints 0
_refine_ls_restrained_S_all 1.070
_refine_ls_R_factor_all 0.0422
_refine_ls_R_factor_gt 0.0316
_refine_ls_shift/su_max 0.001
_refine_ls_shift/su_mean 0.000
_refine_ls_structure_factor_coef Fsqd
_refine_ls_weighting_details 'w=1/[\s^2^(Fo^2^)+(0.0294P)^2^+1.5312P] where P=(Fo^2^+2Fc^2^)/3'
_refine_ls_weighting_scheme calc
_refine_ls_wR_factor_gt 0.0709
_refine_ls_wR_factor_ref 0.0760
_reflns_Friedel_coverage 0.000
_reflns_number_gt 3562
_reflns_number_total 4396
_reflns_threshold_expression 'I > 2\s(I)'
_cod_data_source_file c6dt01535b2.cif
_cod_data_source_block a1006241dan
_cod_depositor_comments 'Adding full bibliography for 7039898--7039899.cif.'
_cod_database_code 7039898
_shelx_space_group_comment
;
The symmetry employed for this shelxl refinement is uniquely defined
by the following loop, which should always be used as a source of
symmetry information in preference to the above space-group names.
They are only intended as comments.
;
_shelx_estimated_absorpt_t_max 0.802
_shelx_estimated_absorpt_t_min 0.597
_olex2_refinement_description
;
1. Fixed Uiso
 At 1.2 times of:
  All C(H) groups, All C(H,H) groups
 At 1.5 times of:
  All C(H,H,H) groups
2. Others
 Fixed Sof: F2(0.75) F4(0.75) F1(0.75) F2AA(0.25) F1AA(0.25) F0AA(0.25)
3.a Secondary CH2 refined with riding coordinates:
 C8(H8A,H8B), C9(H9A,H9B), C14(H14A,H14B), C15(H15A,H15B), C7(H7A,H7B),
 C10(H10A,H10B), C11(H11A,H11B), C16(H16A,H16B), C18(H18A,H18B), C12(H12A,H12B),
  C17(H17A,H17B)
3.b Aromatic/amide H refined with riding coordinates:
 C6(H6), C2(H2), C5(H5), C3(H3), C4(H4)
3.c Idealised Me refined as rotating group:
 C19(H19A,H19B,H19C), C13(H13A,H13B,H13C)
;
_shelx_shelxl_version_number 2014/7
_olex2_submission_special_instructions 'No special instructions were received'

loop_
_space_group_symop_operation_xyz
'x, y, z'
'-x, y+1/2, -z+1/2'
'-x, -y, -z'
'x, -y-1/2, z-1/2'

loop_
_atom_site_label
_atom_site_type_symbol
_atom_site_fract_x
_atom_site_fract_y
_atom_site_fract_z
_atom_site_U_iso_or_equiv
_atom_site_adp_type
_atom_site_occupancy
_atom_site_site_symmetry_order
_atom_site_calc_flag
_atom_site_refinement_flags_posn
_atom_site_refinement_flags_occupancy
_atom_site_disorder_assembly
_atom_site_disorder_group
Ag1 Ag 0.23551(2) 0.45583(2) 0.96921(2) 0.04939(10) Uani 1 1 d . . . .
S1 S 0.10473(6) 0.60315(6) 0.98289(5) 0.0413(2) Uani 1 1 d . . . .
S4 S 0.21463(6) 0.32345(6) 0.84448(5) 0.0430(2) Uani 1 1 d . . . .
S2 S 0.37630(6) 0.59055(6) 0.98472(6) 0.0456(2) Uani 1 1 d . . . .
S3 S 0.20378(7) 0.30558(6) 1.07476(6) 0.0490(2) Uani 1 1 d . . . .
N1 N 0.10320(19) 0.51863(18) 0.76653(16) 0.0388(6) Uani 1 1 d . . . .
C1 C 0.2358(2) 0.5551(2) 0.6612(2) 0.0409(7) Uani 1 1 d . . . .
C8 C 0.0199(2) 0.5667(2) 0.8123(2) 0.0402(7) Uani 1 1 d . . . .
H8A H -0.0142 0.5142 0.8471 0.048 Uiso 1 1 calc R . . .
H8B H -0.0325 0.5948 0.7676 0.048 Uiso 1 1 calc R . . .
C9 C 0.0600(2) 0.6516(2) 0.8738(2) 0.0432(8) Uani 1 1 d . . . .
H9A H 0.0042 0.7021 0.8800 0.052 Uiso 1 1 calc R . . .
H9B H 0.1176 0.6870 0.8475 0.052 Uiso 1 1 calc R . . .
F3 F 0.1804(2) 0.5744(3) 0.36048(18) 0.1369(14) Uani 1 1 d . . . .
C6 C 0.2469(3) 0.5420(2) 0.5716(2) 0.0429(8) Uani 1 1 d . . . .
H6 H 0.1884 0.5490 0.5301 0.051 Uiso 1 1 calc R . . .
C2 C 0.3223(3) 0.5438(3) 0.7206(2) 0.0509(9) Uani 1 1 d . . . .
H2 H 0.3162 0.5526 0.7824 0.061 Uiso 1 1 calc R . . .
C5 C 0.3423(3) 0.5188(3) 0.5417(2) 0.0512(9) Uani 1 1 d . . . .
H5 H 0.3491 0.5110 0.4799 0.061 Uiso 1 1 calc R . . .
C14 C 0.0725(3) 0.4175(2) 0.7312(2) 0.0435(8) Uani 1 1 d . . . .
H14A H 0.1174 0.3988 0.6838 0.052 Uiso 1 1 calc R . . .
H14B H 0.0004 0.4209 0.7045 0.052 Uiso 1 1 calc R . . .
C15 C 0.0803(2) 0.3354(2) 0.8023(2) 0.0441(8) Uani 1 1 d . . . .
H15A H 0.0549 0.2694 0.7770 0.053 Uiso 1 1 calc R . . .
H15B H 0.0374 0.3542 0.8511 0.053 Uiso 1 1 calc R . . .
C7 C 0.1326(3) 0.5846(3) 0.6937(2) 0.0485(8) Uani 1 1 d . . . .
H7A H 0.1359 0.6564 0.7143 0.058 Uiso 1 1 calc R . . .
H7B H 0.0787 0.5801 0.6436 0.058 Uiso 1 1 calc R . . .
C10 C 0.1970(3) 0.7011(2) 1.0186(2) 0.0500(8) Uani 1 1 d . . . .
H10A H 0.1628 0.7685 1.0107 0.060 Uiso 1 1 calc R . . .
H10B H 0.2161 0.6920 1.0829 0.060 Uiso 1 1 calc R . . .
C3 C 0.4173(3) 0.5196(3) 0.6907(2) 0.0556(9) Uani 1 1 d . . . .
H3 H 0.4759 0.5116 0.7319 0.067 Uiso 1 1 calc R . . .
F2 F 0.3386(3) 0.5874(8) 0.3146(3) 0.125(3) Uani 0.75 1 d . P A 1
C11 C 0.2956(3) 0.7025(2) 0.9703(3) 0.0532(9) Uani 1 1 d . . . .
H11A H 0.3370 0.7628 0.9909 0.064 Uiso 1 1 calc R . . .
H11B H 0.2763 0.7116 0.9061 0.064 Uiso 1 1 calc R . . .
C16 C 0.2098(3) 0.2068(2) 0.9084(2) 0.0529(9) Uani 1 1 d . . . .
H16A H 0.1760 0.1532 0.8699 0.063 Uiso 1 1 calc R . . .
H16B H 0.2815 0.1841 0.9249 0.063 Uiso 1 1 calc R . . .
C18 C 0.3256(3) 0.2462(3) 1.1130(3) 0.0623(10) Uani 1 1 d . . . .
H18A H 0.3119 0.1845 1.1482 0.075 Uiso 1 1 calc R . . .
H18B H 0.3621 0.2244 1.0611 0.075 Uiso 1 1 calc R . . .
C12 C 0.4246(3) 0.5989(3) 1.1000(2) 0.0581(10) Uani 1 1 d . . . .
H12A H 0.3653 0.6018 1.1373 0.070 Uiso 1 1 calc R . . .
H12B H 0.4646 0.5363 1.1164 0.070 Uiso 1 1 calc R . . .
C17 C 0.1532(3) 0.2143(2) 0.9925(2) 0.0551(9) Uani 1 1 d . . . .
H17A H 0.1538 0.1459 1.0206 0.066 Uiso 1 1 calc R . . .
H17B H 0.0802 0.2320 0.9754 0.066 Uiso 1 1 calc R . . .
C4 C 0.4274(3) 0.5072(3) 0.6014(2) 0.0563(9) Uani 1 1 d . . . .
H4 H 0.4927 0.4906 0.5810 0.068 Uiso 1 1 calc R . . .
F4 F 0.2183(5) 0.5203(7) 0.2219(6) 0.151(3) Uani 0.75 1 d . P A 1
B1 B 0.2381(3) 0.5875(4) 0.2894(3) 0.0546(11) Uani 1 1 d . . . .
C19 C 0.3918(4) 0.3162(3) 1.1676(3) 0.0922(15) Uani 1 1 d . . . .
H19A H 0.4077 0.3762 1.1323 0.138 Uiso 1 1 calc GR . . .
H19B H 0.4562 0.2814 1.1881 0.138 Uiso 1 1 calc GR . . .
H19C H 0.3558 0.3380 1.2190 0.138 Uiso 1 1 calc GR . . .
F1 F 0.2058(7) 0.6755(5) 0.2588(5) 0.149(2) Uani 0.75 1 d . P A 1
C13 C 0.4925(4) 0.6909(4) 1.1195(4) 0.1076(18) Uani 1 1 d . . . .
H13A H 0.5462 0.6933 1.0775 0.161 Uiso 1 1 calc GR . . .
H13B H 0.5249 0.6862 1.1802 0.161 Uiso 1 1 calc GR . . .
H13C H 0.4504 0.7531 1.1136 0.161 Uiso 1 1 calc GR . . .
F2AA F 0.281(3) 0.5026(12) 0.2959(12) 0.153(8) Uani 0.25 1 d . P A 2
F1AA F 0.1842(9) 0.600(2) 0.2131(7) 0.100(5) Uani 0.25 1 d . P A 2
F0AA F 0.3049(16) 0.665(2) 0.2892(13) 0.130(7) Uani 0.25 1 d . P A 2

loop_
_atom_site_aniso_label
_atom_site_aniso_U_11
_atom_site_aniso_U_22
_atom_site_aniso_U_33
_atom_site_aniso_U_23
_atom_site_aniso_U_13
_atom_site_aniso_U_12
Ag1 0.05955(18) 0.03066(14) 0.05599(18) -0.00352(11) -0.00759(13) 0.00066(11)
S1 0.0483(5) 0.0387(4) 0.0375(4) -0.0012(3) 0.0074(3) 0.0031(4)
S4 0.0519(5) 0.0373(4) 0.0396(5) -0.0016(3) 0.0028(4) 0.0015(4)
S2 0.0474(5) 0.0436(5) 0.0457(5) -0.0074(4) 0.0041(4) -0.0026(4)
S3 0.0573(5) 0.0469(5) 0.0429(5) 0.0051(4) 0.0050(4) 0.0026(4)
N1 0.0481(15) 0.0360(14) 0.0327(14) 0.0017(11) 0.0062(12) 0.0026(11)
C1 0.054(2) 0.0323(16) 0.0381(18) 0.0062(13) 0.0121(15) 0.0012(14)
C8 0.0402(17) 0.0442(18) 0.0363(18) 0.0019(14) 0.0044(14) 0.0047(14)
C9 0.0487(19) 0.0389(17) 0.0424(19) 0.0038(14) 0.0059(15) 0.0110(15)
F3 0.0701(17) 0.280(4) 0.0609(17) 0.037(2) 0.0065(14) 0.001(2)
C6 0.057(2) 0.0335(17) 0.0386(18) 0.0059(14) 0.0065(15) -0.0014(15)
C2 0.062(2) 0.056(2) 0.0353(19) -0.0001(16) 0.0085(16) -0.0031(18)
C5 0.067(2) 0.052(2) 0.0371(19) 0.0034(16) 0.0189(17) -0.0014(18)
C14 0.0494(19) 0.0466(18) 0.0336(18) -0.0070(14) -0.0019(14) 0.0033(15)
C15 0.0506(19) 0.0347(17) 0.047(2) -0.0046(14) 0.0018(15) -0.0057(14)
C7 0.063(2) 0.0459(19) 0.0379(19) 0.0117(15) 0.0117(16) 0.0145(16)
C10 0.059(2) 0.0358(17) 0.054(2) -0.0107(16) -0.0019(17) 0.0060(16)
C3 0.053(2) 0.067(2) 0.047(2) 0.0029(18) 0.0020(17) -0.0076(18)
F2 0.047(2) 0.243(8) 0.084(3) -0.006(5) -0.0063(18) 0.020(4)
C11 0.059(2) 0.0344(17) 0.065(2) 0.0044(16) -0.0032(18) -0.0084(16)
C16 0.069(2) 0.0311(17) 0.057(2) -0.0016(15) -0.0040(18) 0.0053(16)
C18 0.069(3) 0.054(2) 0.062(3) 0.0125(19) -0.0078(19) 0.0024(19)
C12 0.058(2) 0.062(2) 0.052(2) -0.0084(18) -0.0106(18) 0.0062(18)
C17 0.068(2) 0.0382(19) 0.058(2) 0.0087(16) -0.0015(18) -0.0083(17)
C4 0.049(2) 0.063(2) 0.059(2) 0.0022(19) 0.0184(18) -0.0052(18)
F4 0.121(5) 0.163(6) 0.173(7) -0.114(5) 0.032(4) -0.050(4)
B1 0.053(3) 0.065(3) 0.047(3) -0.003(2) 0.009(2) 0.010(2)
C19 0.093(3) 0.079(3) 0.100(4) 0.034(3) -0.025(3) -0.013(3)
F1 0.220(8) 0.094(4) 0.137(5) 0.041(4) 0.047(5) 0.070(4)
C13 0.120(4) 0.081(3) 0.111(4) -0.025(3) -0.055(3) -0.013(3)
F2AA 0.32(2) 0.053(7) 0.092(11) 0.011(7) 0.043(13) 0.084(11)
F1AA 0.067(7) 0.214(18) 0.016(5) 0.028(8) -0.011(5) -0.029(10)
F0AA 0.096(12) 0.177(17) 0.122(14) -0.098(13) 0.043(10) -0.088(12)

loop_
_atom_type_symbol
_atom_type_description
_atom_type_scat_dispersion_real
_atom_type_scat_dispersion_imag
_atom_type_scat_source
C C 0.0033 0.0016 'International Tables Vol C Tables 4.2.6.8 and 6.1.1.4'
H H 0.0000 0.0000 'International Tables Vol C Tables 4.2.6.8 and 6.1.1.4'
B B 0.0013 0.0007 'International Tables Vol C Tables 4.2.6.8 and 6.1.1.4'
N N 0.0061 0.0033 'International Tables Vol C Tables 4.2.6.8 and 6.1.1.4'
F F 0.0171 0.0103 'International Tables Vol C Tables 4.2.6.8 and 6.1.1.4'
S S 0.1246 0.1234 'International Tables Vol C Tables 4.2.6.8 and 6.1.1.4'
Ag Ag -0.8971 1.1015 'International Tables Vol C Tables 4.2.6.8 and 6.1.1.4'

loop_
_geom_angle_atom_site_label_1
_geom_angle_atom_site_label_2
_geom_angle_atom_site_label_3
_geom_angle
S4 Ag1 S1 122.11(3)
S4 Ag1 S3 85.82(3)
S2 Ag1 S1 86.97(3)
S2 Ag1 S4 124.88(3)
S2 Ag1 S3 128.35(3)
S3 Ag1 S1 112.30(3)
C9 S1 Ag1 110.59(10)
C10 S1 Ag1 97.42(11)
C10 S1 C9 100.37(16)
C15 S4 Ag1 104.05(11)
C16 S4 Ag1 100.59(11)
C16 S4 C15 100.77(16)
C11 S2 Ag1 98.40(11)
C11 S2 C12 102.76(17)
C12 S2 Ag1 108.84(13)
C18 S3 Ag1 110.17(13)
C17 S3 Ag1 98.34(11)
C17 S3 C18 101.26(18)
C8 N1 C7 110.2(2)
C14 N1 C8 111.6(2)
C14 N1 C7 109.5(2)
C6 C1 C2 118.6(3)
C6 C1 C7 120.9(3)
C2 C1 C7 120.6(3)
N1 C8 H8A 109.2
N1 C8 H8B 109.2
N1 C8 C9 111.9(3)
H8A C8 H8B 107.9
C9 C8 H8A 109.2
C9 C8 H8B 109.2
S1 C9 H9A 109.3
S1 C9 H9B 109.3
C8 C9 S1 111.7(2)
C8 C9 H9A 109.3
C8 C9 H9B 109.3
H9A C9 H9B 107.9
C1 C6 H6 119.6
C1 C6 C5 120.7(3)
C5 C6 H6 119.6
C1 C2 H2 119.7
C3 C2 C1 120.6(3)
C3 C2 H2 119.7
C6 C5 H5 119.9
C4 C5 C6 120.1(3)
C4 C5 H5 119.9
N1 C14 H14A 109.1
N1 C14 H14B 109.1
N1 C14 C15 112.3(2)
H14A C14 H14B 107.9
C15 C14 H14A 109.1
C15 C14 H14B 109.1
S4 C15 H15A 110.0
S4 C15 H15B 110.0
C14 C15 S4 108.5(2)
C14 C15 H15A 110.0
C14 C15 H15B 110.0
H15A C15 H15B 108.4
N1 C7 C1 112.5(2)
N1 C7 H7A 109.1
N1 C7 H7B 109.1
C1 C7 H7A 109.1
C1 C7 H7B 109.1
H7A C7 H7B 107.8
S1 C10 H10A 108.4
S1 C10 H10B 108.4
H10A C10 H10B 107.5
C11 C10 S1 115.3(2)
C11 C10 H10A 108.4
C11 C10 H10B 108.4
C2 C3 H3 119.9
C4 C3 C2 120.3(3)
C4 C3 H3 119.9
S2 C11 H11A 108.3
S2 C11 H11B 108.3
C10 C11 S2 115.8(2)
C10 C11 H11A 108.3
C10 C11 H11B 108.3
H11A C11 H11B 107.4
S4 C16 H16A 108.4
S4 C16 H16B 108.4
H16A C16 H16B 107.5
C17 C16 S4 115.5(2)
C17 C16 H16A 108.4
C17 C16 H16B 108.4
S3 C18 H18A 109.3
S3 C18 H18B 109.3
H18A C18 H18B 108.0
C19 C18 S3 111.6(3)
C19 C18 H18A 109.3
C19 C18 H18B 109.3
S2 C12 H12A 109.0
S2 C12 H12B 109.0
H12A C12 H12B 107.8
C13 C12 S2 112.9(3)
C13 C12 H12A 109.0
C13 C12 H12B 109.0
S3 C17 H17A 108.2
S3 C17 H17B 108.2
C16 C17 S3 116.4(2)
C16 C17 H17A 108.2
C16 C17 H17B 108.2
H17A C17 H17B 107.4
C5 C4 H4 120.1
C3 C4 C5 119.7(3)
C3 C4 H4 120.1
F2 B1 F3 111.1(4)
F2 B1 F4 109.8(5)
F4 B1 F3 115.3(5)
F1 B1 F3 102.0(4)
F1 B1 F2 112.6(6)
F1 B1 F4 105.7(6)
F2AA B1 F3 95.3(9)
F2AA B1 F1AA 112.3(12)
F2AA B1 F0AA 113.5(14)
F1AA B1 F3 114.7(6)
F1AA B1 F0AA 102.0(12)
F0AA B1 F3 119.4(7)
C18 C19 H19A 109.5
C18 C19 H19B 109.5
C18 C19 H19C 109.5
H19A C19 H19B 109.5
H19A C19 H19C 109.5
H19B C19 H19C 109.5
C12 C13 H13A 109.5
C12 C13 H13B 109.5
C12 C13 H13C 109.5
H13A C13 H13B 109.5
H13A C13 H13C 109.5
H13B C13 H13C 109.5

loop_
_geom_bond_atom_site_label_1
_geom_bond_atom_site_label_2
_geom_bond_distance
Ag1 S1 2.5871(9)
Ag1 S4 2.5580(9)
Ag1 S2 2.5360(9)
Ag1 S3 2.5848(9)
S1 C9 1.818(3)
S1 C10 1.806(3)
S4 C15 1.814(3)
S4 C16 1.810(3)
S2 C11 1.803(3)
S2 C12 1.808(4)
S3 C18 1.815(4)
S3 C17 1.809(3)
N1 C8 1.470(4)
N1 C14 1.469(4)
N1 C7 1.473(4)
C1 C6 1.383(4)
C1 C2 1.389(5)
C1 C7 1.512(4)
C8 H8A 0.9900
C8 H8B 0.9900
C8 C9 1.514(4)
C9 H9A 0.9900
C9 H9B 0.9900
F3 B1 1.368(5)
C6 H6 0.9500
C6 C5 1.385(4)
C2 H2 0.9500
C2 C3 1.383(5)
C5 H5 0.9500
C5 C4 1.377(5)
C14 H14A 0.9900
C14 H14B 0.9900
C14 C15 1.517(4)
C15 H15A 0.9900
C15 H15B 0.9900
C7 H7A 0.9900
C7 H7B 0.9900
C10 H10A 0.9900
C10 H10B 0.9900
C10 C11 1.523(5)
C3 H3 0.9500
C3 C4 1.375(5)
F2 B1 1.329(6)
C11 H11A 0.9900
C11 H11B 0.9900
C16 H16A 0.9900
C16 H16B 0.9900
C16 C17 1.521(5)
C18 H18A 0.9900
C18 H18B 0.9900
C18 C19 1.464(5)
C12 H12A 0.9900
C12 H12B 0.9900
C12 C13 1.507(5)
C17 H17A 0.9900
C17 H17B 0.9900
C4 H4 0.9500
F4 B1 1.355(6)
B1 F1 1.298(6)
B1 F2AA 1.240(12)
B1 F1AA 1.309(10)
B1 F0AA 1.337(15)
C19 H19A 0.9800
C19 H19B 0.9800
C19 H19C 0.9800
C13 H13A 0.9800
C13 H13B 0.9800
C13 H13C 0.9800

loop_
_geom_torsion_atom_site_label_1
_geom_torsion_atom_site_label_2
_geom_torsion_atom_site_label_3
_geom_torsion_atom_site_label_4
_geom_torsion
Ag1 S1 C9 C8 52.4(2)
Ag1 S1 C10 C11 42.0(3)
Ag1 S4 C15 C14 87.7(2)
Ag1 S4 C16 C17 36.9(3)
Ag1 S2 C11 C10 42.7(3)
Ag1 S2 C12 C13 -168.1(3)
Ag1 S3 C18 C19 64.9(3)
Ag1 S3 C17 C16 43.6(3)
S1 C10 C11 S2 -63.7(3)
S4 C16 C17 S3 -59.7(3)
N1 C8 C9 S1 -86.4(3)
N1 C14 C15 S4 -63.2(3)
C1 C6 C5 C4 0.9(5)
C1 C2 C3 C4 0.4(5)
C8 N1 C14 C15 -79.3(3)
C8 N1 C7 C1 163.8(3)
C9 S1 C10 C11 -70.6(3)
C6 C1 C2 C3 -0.2(5)
C6 C1 C7 N1 130.6(3)
C6 C5 C4 C3 -0.6(5)
C2 C1 C6 C5 -0.5(4)
C2 C1 C7 N1 -51.4(4)
C2 C3 C4 C5 0.0(6)
C14 N1 C8 C9 161.1(2)
C14 N1 C7 C1 -73.0(3)
C15 S4 C16 C17 -69.7(3)
C7 N1 C8 C9 -76.9(3)
C7 N1 C14 C15 158.4(3)
C7 C1 C6 C5 177.6(3)
C7 C1 C2 C3 -178.2(3)
C10 S1 C9 C8 154.4(2)
C11 S2 C12 C13 -64.5(3)
C16 S4 C15 C14 -168.4(2)
C18 S3 C17 C16 -69.0(3)
C12 S2 C11 C10 -68.9(3)
C17 S3 C18 C19 168.2(3)
